data_7124830
loop_
_publ_author_name
'Rajeshkumar, Venkatachalam'
'Stuparu, Mihaiela C.'

_publ_section_title
;
 A photochemical approach to aromatic extension of the corannulene
 nucleus.
;
_journal_issue 64
_journal_name_full 'Chemical communications (Cambridge, England)'
_journal_page_first 9957
_journal_page_last 9960
_journal_paper_doi 10.1039/c6cc04910a
_journal_volume 52
_journal_year 2016
_chemical_formula_sum 'C30 H19 N'
_chemical_formula_weight 393.46
_chemical_name_systematic N,N-dimethylacenaphtho[3,2,1,8-stuva]picen-8-amine
_space_group_crystal_system monoclinic
_space_group_IT_number 14
_space_group_name_Hall '-P 2yn'
_space_group_name_H-M_alt 'P 1 21/n 1'
_atom_sites_solution_hydrogens geom
_audit_update_record
;
2016-04-27 deposited with the CCDC.
2016-07-14 downloaded from the CCDC.
;
_cell_angle_alpha 90
_cell_angle_beta 97.963(4)
_cell_angle_gamma 90
_cell_formula_units_Z 4
_cell_length_a 14.3543(10)
_cell_length_b 7.4826(4)
_cell_length_c 17.7472(12)
_cell_measurement_reflns_used 3582
_cell_measurement_temperature 296.(2)
_cell_measurement_theta_max 26.0486
_cell_measurement_theta_min 2.8657
_cell_volume 1887.8(2)
_computing_cell_refinement 'SAINT V8.35A (Bruker AXS Inc., 2015)'
_computing_data_collection 'APEX3 (Bruker AXS Inc., 2015)'
_computing_data_reduction 'SAINT V8.35A (Bruker AXS Inc., 2015)'
_computing_molecular_graphics 'XP (Bruker AXS Inc., 2015)'
_computing_publication_material 'APEX3 (Bruker AXS Inc., 2015)'
_computing_structure_refinement 'SHELXL-2014/7 (Sheldrick, 2014)'
_computing_structure_solution 'XS, VERSION 2013/1'
_diffrn_ambient_temperature 296.(2)
_diffrn_detector_area_resol_mean 8.3333
_diffrn_measured_fraction_theta_full 1.000
_diffrn_measured_fraction_theta_max 1.000
_diffrn_measurement_device_type 'CCD area detector'
_diffrn_measurement_method 'phi and omega scans'
_diffrn_radiation_monochromator graphite
_diffrn_radiation_type MoK\a
_diffrn_radiation_wavelength 0.71073
_diffrn_reflns_av_R_equivalents 0.1107
_diffrn_reflns_av_unetI/netI 0.0619
_diffrn_reflns_limit_h_max 18
_diffrn_reflns_limit_h_min -18
_diffrn_reflns_limit_k_max 9
_diffrn_reflns_limit_k_min -9
_diffrn_reflns_limit_l_max 22
_diffrn_reflns_limit_l_min -22
_diffrn_reflns_number 39021
_diffrn_reflns_theta_full 27.00
_diffrn_reflns_theta_max 27.00
_diffrn_reflns_theta_min 1.71
_diffrn_source 'fine-focus sealed tube'
_diffrn_source_type 'Bruker KappaCCD'
_exptl_absorpt_coefficient_mu 0.080
_exptl_absorpt_correction_T_max 1.00
_exptl_absorpt_correction_T_min 0.83
_exptl_absorpt_correction_type multi-scan
_exptl_absorpt_process_details
;
SADABS-2014/5 - Bruker AXS area detector scaling and absorption correction
;
_exptl_crystal_colour yellow
_exptl_crystal_density_diffrn 1.384
_exptl_crystal_density_method 'not measured'
_exptl_crystal_description plate
_exptl_crystal_F_000 824
_exptl_crystal_size_max 0.360
_exptl_crystal_size_mid 0.080
_exptl_crystal_size_min 0.020
_refine_diff_density_max 0.291
_refine_diff_density_min -0.340
_refine_ls_extinction_method none
_refine_ls_goodness_of_fit_ref 1.052
_refine_ls_hydrogen_treatment constr
_refine_ls_matrix_type full
_refine_ls_number_parameters 292
_refine_ls_number_reflns 4136
_refine_ls_number_restraints 0
_refine_ls_restrained_S_all 1.052
_refine_ls_R_factor_all 0.1167
_refine_ls_R_factor_gt 0.0553
_refine_ls_shift/su_max 0.001
_refine_ls_shift/su_mean 0.000
_refine_ls_structure_factor_coef Fsqd
_refine_ls_weighting_details 'w=1/[\s^2^(Fo^2^)+(0.1127P)^2^+0.4867P] where P=(Fo^2^+2Fc^2^)/3'
_refine_ls_weighting_scheme calc
_refine_ls_wR_factor_gt 0.1446
_refine_ls_wR_factor_ref 0.2127
_reflns_number_gt 2450
_reflns_number_total 4136
_reflns_threshold_expression 'I > 2\s(I)'
_cod_data_source_file c6cc04910a2.cif
_cod_data_source_block ms16
_cod_depositor_comments
;
The following automatic conversions were performed:

data item '_exptl_absorpt_correction_type' value 'Multi-Scan' was
changed to 'multi-scan' in accordance with the
/home/saulius/struct/COD-crude-data/automatic-downloads/DataCite-retrospective/RSC/depositions/lib/dictionaries/cif_core.dic
dictionary named 'cif_core.dic' version 2.4.2 last updated on
2011-04-26.

Automatic conversion script
Id: cif_fix_values 6909 2019-04-08 15:41:33Z antanas 
;
_cod_database_code 7124830

loop_
_space_group_symop_operation_xyz
'x, y, z'
'-x+1/2, y+1/2, -z+1/2'
'-x, -y, -z'
'x-1/2, -y-1/2, z-1/2'

loop_
_atom_site_type_symbol
_atom_site_label
_atom_site_fract_x
_atom_site_fract_y
_atom_site_fract_z
_atom_site_U_iso_or_equiv
_atom_site_adp_type
_atom_site_calc_flag
_atom_site_refinement_flags_adp
_atom_site_refinement_flags_occupancy
_atom_site_refinement_flags_posn
_atom_site_occupancy
_atom_site_disorder_assembly
_atom_site_disorder_group
N N1 -0.0495(7) 0.2402(9) 0.3478(2) 0.0409(18) Uani d . P . 0.90(3) A 1
N N1A -0.003(5) 0.296(6) 0.3555(15) 0.032(12) Uani d . P . 0.10(3) A 2
C C1 0.18281(19) -0.2327(3) 0.15701(15) 0.0300(6) Uani d . . . 1.0 . .
C C2 0.12878(18) -0.0782(3) 0.17060(14) 0.0290(6) Uani d . . . 1.0 . .
C C3 0.11320(19) 0.0623(3) 0.11144(14) 0.0286(6) Uani d . . . 1.0 . .
C C4 0.0339(2) 0.1790(3) 0.09036(15) 0.0324(6) Uani d . . . 1.0 . .
H H4 -0.0098 0.1926 0.124 0.039 Uiso calc U . R 1.0 . .
C C5 0.0200(2) 0.2715(3) 0.02230(15) 0.0328(6) Uani d . . . 1.0 . .
H H5 -0.0322 0.3459 0.0124 0.039 Uiso calc U . R 1.0 . .
C C6 0.08244(19) 0.2574(3) -0.03354(15) 0.0321(7) Uani d . . . 1.0 . .
C C7 0.0670(2) 0.2975(4) -0.11395(16) 0.0360(7) Uani d . . . 1.0 . .
H H7 0.0228 0.3838 -0.1318 0.043 Uiso calc U . R 1.0 . .
C C8 0.1157(2) 0.2123(4) -0.16484(16) 0.0374(7) Uani d . . . 1.0 . .
H H8 0.104 0.2434 -0.216 0.045 Uiso calc U . R 1.0 . .
C C9 0.1842(2) 0.0762(4) -0.14111(16) 0.0351(7) Uani d . . . 1.0 . .
C C10 0.2148(2) -0.0717(4) -0.18339(17) 0.0399(7) Uani d . . . 1.0 . .
H H10 0.2072 -0.0649 -0.2362 0.048 Uiso calc U . R 1.0 . .
C C11 0.2548(2) -0.2229(4) -0.14844(17) 0.0411(7) Uani d . . . 1.0 . .
H H11 0.273 -0.3152 -0.1783 0.049 Uiso calc U . R 1.0 . .
C C12 0.2694(2) -0.2419(4) -0.06691(17) 0.0355(7) Uani d . . . 1.0 . .
C C13 0.2773(2) -0.4030(4) -0.02191(17) 0.0387(7) Uani d . . . 1.0 . .
H H13 0.2957 -0.5084 -0.0434 0.046 Uiso calc U . R 1.0 . .
C C14 0.2584(2) -0.4049(4) 0.05215(16) 0.0368(7) Uani d . . . 1.0 . .
H H14 0.2648 -0.5116 0.0793 0.044 Uiso calc U . R 1.0 . .
C C15 0.22908(19) -0.2473(3) 0.08888(15) 0.0311(6) Uani d . . . 1.0 . .
C C16 0.23246(19) -0.0918(3) 0.04834(15) 0.0303(6) Uani d . . . 1.0 . .
C C17 0.17481(19) 0.0588(3) 0.05891(14) 0.0287(6) Uani d . . . 1.0 . .
C C18 0.16109(19) 0.1528(3) -0.01061(15) 0.0301(6) Uani d . . . 1.0 . .
C C19 0.21028(19) 0.0642(3) -0.06347(15) 0.0320(6) Uani d . . . 1.0 . .
C C20 0.25294(19) -0.0888(3) -0.02730(15) 0.0322(6) Uani d . . . 1.0 . .
C C21 0.1907(2) -0.3753(4) 0.20992(16) 0.0346(7) Uani d . . . 1.0 . .
H H21 0.224 -0.4772 0.2 0.042 Uiso calc U . R 1.0 . .
C C22 0.1510(2) -0.3670(4) 0.27451(15) 0.0356(7) Uani d . . . 1.0 . .
H H22 0.1571 -0.4633 0.3079 0.043 Uiso calc U . R 1.0 . .
C C23 0.1005(2) -0.2147(3) 0.29202(15) 0.0332(6) Uani d . . . 1.0 . .
C C24 0.0590(2) -0.2043(4) 0.35953(16) 0.0395(7) Uani d . . . 1.0 . .
H H24 0.0652 -0.3004 0.3931 0.047 Uiso calc U . R 1.0 . .
C C25 0.0101(2) -0.0578(4) 0.37693(16) 0.0412(7) Uani d . . . 1.0 . .
H H25 -0.0193 -0.0576 0.4205 0.049 Uiso calc U . R 1.0 . .
C C26 0.0037(2) 0.0945(4) 0.32911(16) 0.0390(7) Uani d . . . 1.0 . .
C C27 0.0456(2) 0.0879(4) 0.26376(15) 0.0345(7) Uani d . . . 1.0 . .
H H27 0.0443 0.1895 0.2334 0.041 Uiso calc U . R 1.0 . .
C C28 0.09034(19) -0.0676(3) 0.24118(15) 0.0312(6) Uani d . . . 1.0 . .
C C29 -0.0598(2) 0.3885(4) 0.29456(18) 0.0463(8) Uani d . . . 1.0 . .
H H29A 0.0005 0.4422 0.2925 0.069 Uiso calc U . R 1.0 A 1
H H29B -0.1017 0.4757 0.311 0.069 Uiso calc U . R 1.0 A 1
H H29C -0.085 0.3456 0.2449 0.069 Uiso calc U . R 1.0 A 1
C C30 -0.0366(3) 0.2976(5) 0.42711(18) 0.0543(9) Uani d . . . 1.0 . .
H H30A -0.05 0.1997 0.4589 0.081 Uiso calc U . R 1.0 A 1
H H30B -0.0786 0.3949 0.4331 0.081 Uiso calc U . R 1.0 A 1
H H30C 0.0272 0.3361 0.4415 0.081 Uiso calc U . R 1.0 A 1

loop_
_atom_site_aniso_label
_atom_site_aniso_U_11
_atom_site_aniso_U_22
_atom_site_aniso_U_33
_atom_site_aniso_U_12
_atom_site_aniso_U_13
_atom_site_aniso_U_23
N1 0.044(4) 0.043(2) 0.0359(17) 0.003(2) 0.0051(18) -0.0037(14)
N1A 0.03(3) 0.046(17) 0.017(12) -0.016(18) 0.005(12) -0.014(11)
C1 0.0249(15) 0.0300(13) 0.0326(15) -0.0007(11) -0.0046(11) 0.0015(11)
C2 0.0266(15) 0.0290(12) 0.0288(14) -0.0022(11) -0.0051(11) 0.0006(11)
C3 0.0302(15) 0.0255(12) 0.0284(14) -0.0019(11) -0.0026(11) -0.0034(10)
C4 0.0335(16) 0.0281(13) 0.0345(15) 0.0005(11) 0.0013(12) -0.0029(11)
C5 0.0341(16) 0.0256(12) 0.0364(15) 0.0032(11) -0.0029(12) 0.0007(11)
C6 0.0346(17) 0.0251(12) 0.0345(15) -0.0052(11) -0.0019(12) 0.0013(11)
C7 0.0357(17) 0.0327(14) 0.0368(16) -0.0046(12) -0.0047(13) 0.0069(12)
C8 0.0403(18) 0.0388(15) 0.0313(15) -0.0083(13) -0.0011(13) 0.0052(12)
C9 0.0313(16) 0.0401(15) 0.0339(15) -0.0091(12) 0.0039(12) 0.0024(12)
C10 0.0396(18) 0.0473(16) 0.0329(15) -0.0088(14) 0.0058(13) 0.0011(13)
C11 0.0410(18) 0.0434(16) 0.0405(17) -0.0043(13) 0.0119(14) -0.0059(13)
C12 0.0273(16) 0.0392(15) 0.0400(16) -0.0001(12) 0.0047(12) -0.0030(12)
C13 0.0361(17) 0.0350(14) 0.0451(17) 0.0042(12) 0.0058(13) -0.0050(13)
C14 0.0355(17) 0.0311(14) 0.0425(17) 0.0043(12) 0.0012(13) 0.0037(12)
C15 0.0244(15) 0.0330(13) 0.0336(15) 0.0025(11) -0.0046(11) 0.0006(11)
C16 0.0250(14) 0.0327(13) 0.0307(14) -0.0035(11) -0.0047(11) -0.0027(11)
C17 0.0268(15) 0.0274(12) 0.0294(14) -0.0037(11) -0.0051(11) -0.0008(10)
C18 0.0313(15) 0.0255(12) 0.0318(14) -0.0081(11) -0.0016(12) 0.0000(11)
C19 0.0284(15) 0.0323(13) 0.0340(15) -0.0065(11) 0.0005(12) 0.0006(11)
C20 0.0257(15) 0.0350(14) 0.0350(15) -0.0056(11) 0.0007(12) -0.0016(12)
C21 0.0304(16) 0.0352(14) 0.0355(16) 0.0046(12) -0.0049(12) 0.0041(12)
C22 0.0339(17) 0.0373(14) 0.0328(15) 0.0025(12) -0.0052(12) 0.0087(12)
C23 0.0312(16) 0.0370(14) 0.0292(14) -0.0039(12) -0.0037(12) 0.0012(11)
C24 0.0428(19) 0.0426(15) 0.0314(15) -0.0015(14) -0.0013(13) 0.0046(12)
C25 0.0452(19) 0.0498(17) 0.0281(15) 0.0003(14) 0.0031(13) -0.0006(13)
C26 0.0369(18) 0.0436(15) 0.0352(16) 0.0042(13) 0.0005(13) -0.0045(13)
C27 0.0347(16) 0.0369(14) 0.0301(15) 0.0014(12) -0.0021(12) -0.0006(11)
C28 0.0276(15) 0.0335(13) 0.0302(14) -0.0014(11) -0.0046(11) -0.0014(11)
C29 0.044(2) 0.0414(16) 0.053(2) 0.0055(14) 0.0046(15) -0.0036(14)
C30 0.067(2) 0.0529(19) 0.0441(19) 0.0071(17) 0.0128(17) -0.0100(15)

loop_
_atom_type_symbol
_atom_type_description
_atom_type_scat_dispersion_real
_atom_type_scat_dispersion_imag
_atom_type_scat_source
C C 0.0033 0.0016 'International Tables Vol C Tables 4.2.6.8 and 6.1.1.4'
H H 0.0000 0.0000 'International Tables Vol C Tables 4.2.6.8 and 6.1.1.4'
N N 0.0061 0.0033 'International Tables Vol C Tables 4.2.6.8 and 6.1.1.4'

loop_
_geom_angle_atom_site_label_1
_geom_angle_atom_site_label_2
_geom_angle_atom_site_label_3
_geom_angle
C26 N1 C29 116.9(3)
C26 N1 C30 117.3(4)
C29 N1 C30 113.0(5)
C30 N1A C29 116.(3)
C30 N1A C26 108.(3)
C29 N1A C26 107.(3)
C21 C1 C2 119.5(3)
C21 C1 C15 119.3(2)
C2 C1 C15 121.2(2)
C1 C2 C28 118.3(2)
C1 C2 C3 119.1(2)
C28 C2 C3 122.6(2)
C17 C3 C4 113.3(2)
C17 C3 C2 114.8(2)
C4 C3 C2 130.5(3)
C5 C4 C3 122.9(3)
C4 C5 C6 122.7(3)
C18 C6 C5 113.7(2)
C18 C6 C7 114.4(2)
C5 C6 C7 130.1(3)
C8 C7 C6 122.1(3)
C7 C8 C9 121.7(3)
C19 C9 C8 114.7(3)
C19 C9 C10 114.2(3)
C8 C9 C10 129.6(3)
C11 C10 C9 122.4(3)
C10 C11 C12 121.8(3)
C20 C12 C11 114.7(3)
C20 C12 C13 114.7(3)
C11 C12 C13 129.0(3)
C14 C13 C12 121.7(2)
C13 C14 C15 122.2(2)
C16 C15 C14 115.1(2)
C16 C15 C1 115.1(2)
C14 C15 C1 129.1(2)
C15 C16 C20 122.6(2)
C15 C16 C17 122.5(2)
C20 C16 C17 108.3(2)
C3 C17 C18 124.1(2)
C3 C17 C16 123.1(2)
C18 C17 C16 107.0(2)
C6 C18 C17 123.2(3)
C6 C18 C19 122.0(2)
C17 C18 C19 108.9(2)
C9 C19 C20 123.2(3)
C9 C19 C18 122.7(3)
C20 C19 C18 107.7(2)
C12 C20 C19 122.4(3)
C12 C20 C16 122.9(2)
C19 C20 C16 108.1(2)
C22 C21 C1 121.6(3)
C21 C22 C23 121.0(2)
C22 C23 C24 121.5(2)
C22 C23 C28 119.9(2)
C24 C23 C28 118.6(2)
C25 C24 C23 121.9(3)
C24 C25 C26 120.3(3)
C27 C26 N1 122.9(3)
C27 C26 C25 118.4(3)
N1 C26 C25 118.5(3)
C27 C26 N1A 109.5(16)
C25 C26 N1A 126.2(10)
C26 C27 C28 122.4(3)
C27 C28 C23 118.0(2)
C27 C28 C2 122.5(2)
C23 C28 C2 119.5(2)

loop_
_geom_bond_atom_site_label_1
_geom_bond_atom_site_label_2
_geom_bond_distance
N1 C26 1.397(4)
N1 C29 1.451(5)
N1 C30 1.459(6)
N1A C30 1.42(3)
N1A C29 1.44(3)
N1A C26 1.59(4)
C1 C21 1.416(4)
C1 C2 1.431(4)
C1 C15 1.462(4)
C2 C28 1.439(4)
C2 C3 1.481(3)
C3 C17 1.371(4)
C3 C4 1.442(4)
C4 C5 1.382(4)
C5 C6 1.430(4)
C6 C18 1.387(4)
C6 C7 1.445(4)
C7 C8 1.373(4)
C8 C9 1.438(4)
C9 C19 1.380(4)
C9 C10 1.439(4)
C10 C11 1.377(4)
C11 C12 1.440(4)
C12 C20 1.382(4)
C12 C13 1.441(4)
C13 C14 1.379(4)
C14 C15 1.438(4)
C15 C16 1.372(4)
C16 C20 1.413(4)
C16 C17 1.426(4)
C17 C18 1.410(4)
C18 C19 1.415(4)
C19 C20 1.410(4)
C21 C22 1.350(4)
C22 C23 1.408(4)
C23 C24 1.412(4)
C23 C28 1.418(4)
C24 C25 1.360(4)
C25 C26 1.416(4)
C26 C27 1.379(4)
C27 C28 1.414(4)
